data_1564646
loop_
_publ_author_name
'Riesinger, Christoph'
'Bal\'azs, G\'abor'
'Seidl, Michael'
'Scheer, Manfred'

_publ_section_title
;
 Substituted aromatic pentaphosphole ligands -- a journey across the
 p-block
;
_journal_name_full 'Chemical Science'
_journal_paper_doi 10.1039/D1SC04296C
_journal_year 2021
_chemical_formula_moiety 'C16 H20 Fe P5 Se, Al C16 F36 O4'
_chemical_formula_sum 'C32 H20 Al F36 Fe O4 P5 Se'
_chemical_formula_weight 1469.12
_space_group_crystal_system triclinic
_space_group_IT_number 2
_space_group_name_Hall '-P 1'
_space_group_name_H-M_alt 'P -1'
_atom_sites_solution_hydrogens geom
_atom_sites_solution_primary dual
_audit_creation_date 2021-03-19
_audit_creation_method
;
Olex2 1.3-alpha
(compiled 2020.11.12 svn.r5f609507 for OlexSys, GUI svn.r6272)
;
_audit_update_record
;
2021-05-13 deposited with the CCDC.	2021-09-03 downloaded from the CCDC.
;
_cell_angle_alpha 107.670(4)
_cell_angle_beta 96.922(3)
_cell_angle_gamma 90.247(3)
_cell_formula_units_Z 2
_cell_length_a 12.1286(4)
_cell_length_b 12.6674(5)
_cell_length_c 17.2846(8)
_cell_measurement_reflns_used 7948
_cell_measurement_temperature 123(1)
_cell_measurement_theta_max 31.3100
_cell_measurement_theta_min 3.8960
_cell_volume 2509.49(18)
_computing_cell_refinement 'CrysAlisPro 1.171.41.27a (Rigaku OD, 2019)'
_computing_data_collection 'CrysAlisPro 1.171.41.27a (Rigaku OD, 2019)'
_computing_data_reduction 'CrysAlisPro 1.171.41.27a (Rigaku OD, 2019)'
_computing_molecular_graphics 'Olex2 1.3-alpha (Dolomanov et al., 2009)'
_computing_publication_material 'Olex2 1.3-alpha (Dolomanov et al., 2009)'
_computing_structure_refinement 'SHELXL 2018/3 (Sheldrick, 2015)'
_computing_structure_solution 'SHELXT  (Sheldrick, 2015)'
_diffrn_ambient_temperature 123(1)
_diffrn_detector_area_resol_mean 5.2548
_diffrn_detector_type AtlasS2
_diffrn_measured_fraction_theta_full 0.997
_diffrn_measured_fraction_theta_max 0.869
_diffrn_measurement_details
;
List of Runs (angles in degrees, time in seconds):

  # Type    Start    End  Width  t~exp~   \w     \q     \k     \f   Frames
#--------------------------------------------------------------------------
  1  \w    -92.00  11.00   1.00    6.34    --  -18.24 -57.00  90.00  103
  2  \w    -91.00  14.00   1.00    6.34    --  -18.24 -77.00 -30.00  105
  3  \w    -44.00  47.00   1.00    6.34    --  -18.24  57.00-120.00   91
;
_diffrn_measurement_device 'four-circle diffractometer'
_diffrn_measurement_device_type 'Xcalibur, AtlasS2, Gemini ultra'
_diffrn_measurement_method '\w scans'
_diffrn_radiation_type MoK\a
_diffrn_radiation_wavelength 0.71073
_diffrn_reflns_av_R_equivalents 0.0296
_diffrn_reflns_av_unetI/netI 0.0624
_diffrn_reflns_Laue_measured_fraction_full 0.997
_diffrn_reflns_Laue_measured_fraction_max 0.869
_diffrn_reflns_limit_h_max 17
_diffrn_reflns_limit_h_min -17
_diffrn_reflns_limit_k_max 18
_diffrn_reflns_limit_k_min -13
_diffrn_reflns_limit_l_max 21
_diffrn_reflns_limit_l_min -24
_diffrn_reflns_number 22005
_diffrn_reflns_point_group_measured_fraction_full 0.997
_diffrn_reflns_point_group_measured_fraction_max 0.869
_diffrn_reflns_theta_full 25.242
_diffrn_reflns_theta_max 32.286
_diffrn_reflns_theta_min 3.379
_exptl_absorpt_coefficient_mu 1.374
_exptl_absorpt_correction_T_max 0.734
_exptl_absorpt_correction_T_min 0.598
_exptl_absorpt_correction_type analytical
_exptl_absorpt_process_details
;
CrysAlisPro 1.171.41.27a (Rigaku Oxford Diffraction, 2019)
Analytical numeric absorption correction using a multifaceted crystal
			model based on expressions derived by R.C. Clark & J.S. Reid.
(Clark, R. C. & Reid, J. S. (1995). Acta Cryst. A51, 887-897)
Empirical absorption correction using spherical harmonics,
 implemented in SCALE3 ABSPACK scaling algorithm.
;
_exptl_crystal_colour 'clear dark red'
_exptl_crystal_colour_lustre clear
_exptl_crystal_colour_modifier dark
_exptl_crystal_colour_primary red
_exptl_crystal_density_diffrn 1.944
_exptl_crystal_description block
_exptl_crystal_F_000 1432
_exptl_crystal_size_max 0.517
_exptl_crystal_size_mid 0.436
_exptl_crystal_size_min 0.277
_refine_diff_density_max 0.770
_refine_diff_density_min -0.555
_refine_diff_density_rms 0.093
_refine_ls_extinction_method none
_refine_ls_goodness_of_fit_ref 1.059
_refine_ls_hydrogen_treatment constr
_refine_ls_matrix_type full
_refine_ls_number_parameters 924
_refine_ls_number_reflns 15499
_refine_ls_number_restraints 164
_refine_ls_restrained_S_all 1.064
_refine_ls_R_factor_all 0.0743
_refine_ls_R_factor_gt 0.0508
_refine_ls_shift/su_max 0.001
_refine_ls_shift/su_mean 0.000
_refine_ls_structure_factor_coef Fsqd
_refine_ls_weighting_details 'w=1/[\s^2^(Fo^2^)+(0.0528P)^2^+0.7646P] where P=(Fo^2^+2Fc^2^)/3'
_refine_ls_weighting_scheme calc
_refine_ls_wR_factor_gt 0.1169
_refine_ls_wR_factor_ref 0.1329
_reflns_Friedel_coverage 0.000
_reflns_number_gt 11637
_reflns_number_total 15499
_reflns_threshold_expression 'I > 2\s(I)'
_cod_data_source_file d1sc04296c2.cif
_cod_data_source_block cr346_mo
_cod_database_code 1564646
_shelx_shelxl_version_number 2018/3
_shelx_space_group_comment
;
The symmetry employed for this shelxl refinement is uniquely defined
by the following loop, which should always be used as a source of
symmetry information in preference to the above space-group names.
They are only intended as comments.
;
_shelx_estimated_absorpt_t_max 0.702
_shelx_estimated_absorpt_t_min 0.537
_olex2_refinement_description
;
1. Fixed Uiso
 At 1.2 times of:
  All C(H) groups
 At 1.5 times of:
  All C(H,H,H) groups
2. Restrained distances
 F29A-C30A \\sim F29B-C30B \\sim F30A-C30A \\sim F30B-C30B \\sim F28-C30A
 with sigma of 0.02
 C31B-C29 \\sim C31A-C29 \\sim C32A-C29 \\sim C32B-C29 \\sim C30A-C29 \\sim
C30B-C29
 with sigma of 0.02
 F35A-C32A \\sim F36-C32A \\sim F35B-C32B \\sim F34-C32B \\sim F34-C32A
 with sigma of 0.02
 F32B-C31B \\sim F33A-C31A \\sim F33B-C31B \\sim F31-C31B \\sim F31-C31A \\sim
F32A-C31A
 with sigma of 0.02
 F34-F36 \\sim F36-F35B \\sim F35B-F34
 with sigma of 0.02
 F27B-C28B \\sim F26B-C28B \\sim F25-C28B
 with sigma of 0.02
3. Uiso/Uaniso restraints and constraints
C32B \\sim C30B \\sim C29 \\sim C31B: within 1.9A with sigma of 0.01 and sigma
for terminal atoms of 0.01 within 1.9A
C32B \\sim F35B: within 1.9A with sigma of 0.01 and sigma for terminal atoms of
0.005 within 1.9A
C31B \\sim F32B \\sim F33B: within 1.9A with sigma of 0.01 and sigma for
terminal atoms of 0.02 within 1.9A
F36: within 1.9A with sigma of 0.01 and sigma for terminal atoms of 0.01 within
1.9A
F16B \\sim C24 \\sim F18B \\sim F17B: within 1.9A with sigma of 0.01 and sigma
for terminal atoms of 0.02 within 1.9A
F27B \\sim C28B \\sim F26B \\sim C28A: within 1.9A with sigma of 0.01 and sigma
for terminal atoms of 0.02 within 1.9A
F29B \\sim C30B \\sim F30B: within 1.9A with sigma of 0.01 and sigma for
terminal atoms of 0.02 within 1.9A
F24B \\sim F23B \\sim C27: within 1.9A with sigma of 0.01 and sigma for
terminal atoms of 0.02 within 1.9A
4. Others
 Fixed Sof: F27A(0.86) F23A(0.86) F21A(0.86) F24A(0.86) F26A(0.86) F20A(0.86)
 F16A(0.74) F18A(0.74) F11A(0.74) F12A(0.74) F15B(0.74) F17A(0.74) F14B(0.74)
 C28A(0.86) F24B(0.14) F23B(0.14) F21B(0.14) F20B(0.14) F27B(0.14) C28B(0.14)
 F26B(0.14) F11B(0.26) F12B(0.26) F14A(0.26) F15A(0.26) F17B(0.26) F18B(0.26)
 F16B(0.26) C31A(0.91) C32A(0.91) C30A(0.91) F33A(0.91) F35A(0.91) F32A(0.91)
 F30A(0.91) F29A(0.91) C31B(0.09) F33B(0.09) F32B(0.09) C32B(0.09) F35B(0.09)
 F29B(0.09) C30B(0.09) F30B(0.09)
5.a Aromatic/amide H refined with riding coordinates:
 C6(H6), C2(H2), C5(H5), C4(H4), C3(H3)
5.b Idealised Me refined as rotating group:
 C15(H15A,H15B,H15C), C16(H16A,H16B,H16C), C14(H14A,H14B,H14C), C13(H13A,H13B,
 H13C), C12(H12A,H12B,H12C)
;
_olex2_submission_special_instructions 'No special instructions were received'
_oxdiff_exptl_absorpt_empirical_details
;
Empirical correction (ABSPACK) includes:
- Absorption correction using spherical harmonics
- Frame scaling
;

loop_
_space_group_symop_operation_xyz
'x, y, z'
'-x, -y, -z'

loop_
_atom_site_label
_atom_site_type_symbol
_atom_site_fract_x
_atom_site_fract_y
_atom_site_fract_z
_atom_site_U_iso_or_equiv
_atom_site_adp_type
_atom_site_occupancy
_atom_site_site_symmetry_order
_atom_site_calc_flag
_atom_site_refinement_flags_posn
_atom_site_refinement_flags_adp
_atom_site_refinement_flags_occupancy
_atom_site_disorder_assembly
_atom_site_disorder_group
Se1 Se -0.00330(3) 0.87248(2) 0.62743(2) 0.03501(9) Uani 1 1 d . . . . .
Fe1 Fe 0.02023(3) 0.61733(3) 0.71133(2) 0.01747(8) Uani 1 1 d . . . . .
P1 P -0.01814(6) 0.69020(5) 0.60438(4) 0.02685(15) Uani 1 1 d . . . . .
P5 P 0.13169(6) 0.60489(6) 0.60768(5) 0.03061(16) Uani 1 1 d . . . . .
P2 P -0.15630(6) 0.62179(6) 0.63992(5) 0.03104(16) Uani 1 1 d . . . . .
P4 P 0.07081(7) 0.45163(6) 0.61360(5) 0.03343(18) Uani 1 1 d . . . . .
Al1 Al 0.55200(6) 0.16785(6) 0.80297(4) 0.01731(14) Uani 1 1 d . . . . .
P3 P -0.10028(7) 0.46201(6) 0.63292(5) 0.03395(18) Uani 1 1 d . . . . .
F8 F 0.64314(15) 0.43275(14) 0.81786(12) 0.0419(4) Uani 1 1 d . . . . .
O3 O 0.68308(14) 0.21587(14) 0.85366(11) 0.0251(4) Uani 1 1 d . . . . .
O2 O 0.56447(15) 0.03311(14) 0.74204(12) 0.0271(4) Uani 1 1 d . . . . .
F9 F 0.48663(15) 0.49399(15) 0.78814(14) 0.0474(5) Uani 1 1 d . . . . .
O4 O 0.45559(15) 0.16810(14) 0.86854(12) 0.0266(4) Uani 1 1 d . . . . .
F2 F 0.33488(14) 0.34291(16) 0.68785(13) 0.0456(5) Uani 1 1 d . . . . .
F7 F 0.61860(16) 0.49540(16) 0.71497(14) 0.0501(5) Uani 1 1 d . . . . .
F25 F 0.95650(15) 0.11852(18) 0.86556(14) 0.0526(5) Uani 1 1 d D . . . .
F5 F 0.72080(16) 0.28593(19) 0.69037(15) 0.0564(6) Uani 1 1 d . . . . .
F27A F 0.82244(19) 0.0770(2) 0.76858(15) 0.0460(6) Uani 0.86 1 d . . P A 1
F13 F 0.56646(18) -0.22805(16) 0.59320(14) 0.0584(6) Uani 1 1 d . . . . .
F22 F 0.93099(17) 0.30819(18) 0.98861(13) 0.0564(6) Uani 1 1 d . . . . .
F23A F 0.7667(3) 0.3421(3) 1.01902(16) 0.0510(7) Uani 0.86 1 d . . P B 1
F19 F 0.85335(17) 0.1094(2) 0.99302(15) 0.0612(6) Uani 1 1 d . . . . .
F21A F 0.6794(2) 0.1378(3) 0.9823(2) 0.0540(7) Uani 0.86 1 d . . P C 1
F24A F 0.8194(3) 0.3928(2) 0.92205(17) 0.0496(7) Uani 0.86 1 d . . P B 1
F26A F 0.9029(2) 0.2376(2) 0.80681(16) 0.0479(6) Uani 0.86 1 d . . P A 1
F20A F 0.7508(2) 0.01250(18) 0.88979(17) 0.0518(6) Uani 0.86 1 d . . P C 1
F1 F 0.42642(19) 0.4084(2) 0.61193(16) 0.0702(7) Uani 1 1 d . . . . .
F6 F 0.6265(2) 0.3123(2) 0.58492(14) 0.0640(6) Uani 1 1 d . . . . .
F16A F 0.3585(6) -0.1494(5) 0.5984(3) 0.0518(12) Uani 0.74 1 d . . P D 1
F10 F 0.4543(2) -0.23577(17) 0.71885(16) 0.0716(7) Uani 1 1 d . . . . .
F18A F 0.3286(3) -0.0331(3) 0.7120(3) 0.0492(10) Uani 0.74 1 d . . P D 1
C1 C -0.0214(2) 0.86141(19) 0.51314(16) 0.0236(5) Uani 1 1 d . . . . .
C8 C 0.1545(2) 0.6379(2) 0.80505(15) 0.0232(5) Uani 1 1 d . . . . .
F11A F 0.4760(4) -0.0876(3) 0.8220(3) 0.0546(10) Uani 0.74 1 d . . P E 1
C10 C -0.0288(2) 0.6301(2) 0.82638(15) 0.0234(5) Uani 1 1 d . . . . .
F12A F 0.6138(3) -0.1770(3) 0.7716(3) 0.0585(9) Uani 0.74 1 d . . P E 1
C9 C 0.0687(2) 0.5674(2) 0.81572(15) 0.0227(5) Uani 1 1 d . . . . .
F15B F 0.5787(4) -0.0735(3) 0.5694(2) 0.0594(10) Uani 0.74 1 d . . P F 1
F17A F 0.3958(3) 0.0237(3) 0.6227(2) 0.0509(8) Uani 0.74 1 d . . P D 1
C7 C 0.1091(2) 0.7425(2) 0.80804(16) 0.0246(5) Uani 1 1 d . . . . .
F14B F 0.6980(3) -0.1094(3) 0.6580(3) 0.0622(12) Uani 0.74 1 d . . P F 1
C11 C -0.0034(2) 0.7377(2) 0.82164(15) 0.0238(5) Uani 1 1 d . . . . .
C6 C 0.0704(2) 0.8518(2) 0.47221(18) 0.0290(6) Uani 1 1 d . . . . .
H6 H 0.142282 0.849051 0.500083 0.035 Uiso 1 1 calc R U . . .
C17 C 0.5298(2) 0.3176(2) 0.69947(17) 0.0265(5) Uani 1 1 d . . . . .
C2 C -0.1273(2) 0.8655(2) 0.47259(18) 0.0289(6) Uani 1 1 d . . . . .
H2 H -0.190584 0.872640 0.500989 0.035 Uiso 1 1 calc R U . . .
C5 C 0.0578(2) 0.8460(2) 0.39020(18) 0.0321(6) Uani 1 1 d . . . . .
H5 H 0.121090 0.839297 0.361878 0.039 Uiso 1 1 calc R U . . .
C25 C 0.7794(2) 0.1997(2) 0.89443(15) 0.0220(5) Uani 1 1 d . . . . .
C20 C 0.5694(2) 0.4368(2) 0.7555(2) 0.0354(7) Uani 1 1 d . . . . .
C4 C -0.0465(2) 0.8499(2) 0.34967(17) 0.0282(6) Uani 1 1 d . . . . .
H4 H -0.055013 0.846386 0.293565 0.034 Uiso 1 1 calc R U . . .
C3 C -0.1392(2) 0.8591(2) 0.39094(17) 0.0281(6) Uani 1 1 d . . . . .
H3 H -0.211054 0.860957 0.362773 0.034 Uiso 1 1 calc R U . . .
C21 C 0.5191(2) -0.0677(2) 0.69857(17) 0.0271(6) Uani 1 1 d . . . . .
C27 C 0.8262(3) 0.3121(3) 0.95504(19) 0.0354(7) Uani 1 1 d . U . . .
C26 C 0.7651(3) 0.1163(3) 0.9425(2) 0.0365(7) Uani 1 1 d . . . . .
C28A C 0.8664(4) 0.1576(4) 0.8336(3) 0.0327(9) Uani 0.86 1 d . U P A 1
C18 C 0.4212(3) 0.3260(3) 0.6450(2) 0.0411(7) Uani 1 1 d . . . . .
C22 C 0.5116(3) -0.1412(3) 0.7551(2) 0.0433(8) Uani 1 1 d . . . . .
C15 C -0.1360(3) 0.5912(3) 0.8454(2) 0.0445(8) Uani 1 1 d . . . . .
H15A H -0.197335 0.630475 0.825809 0.067 Uiso 1 1 calc R U . . .
H15B H -0.132949 0.606220 0.904651 0.067 Uiso 1 1 calc R U . . .
H15C H -0.147957 0.511262 0.818023 0.067 Uiso 1 1 calc R U . . .
C24 C 0.4013(3) -0.0586(3) 0.6556(2) 0.0408(7) Uani 1 1 d . U . . .
C16 C -0.0810(3) 0.8320(3) 0.8351(2) 0.0476(9) Uani 1 1 d . . . . .
H16A H -0.075141 0.872434 0.893646 0.071 Uiso 1 1 calc R U . . .
H16B H -0.157521 0.802674 0.815053 0.071 Uiso 1 1 calc R U . . .
H16C H -0.060945 0.882333 0.805219 0.071 Uiso 1 1 calc R U . . .
C14 C 0.0821(3) 0.4533(2) 0.8217(2) 0.0440(8) Uani 1 1 d . . . . .
H14A H 0.011957 0.409847 0.800228 0.066 Uiso 1 1 calc R U . . .
H14B H 0.102570 0.457038 0.879070 0.066 Uiso 1 1 calc R U . . .
H14C H 0.140693 0.417783 0.789580 0.066 Uiso 1 1 calc R U . . .
C13 C 0.2733(3) 0.6090(3) 0.7975(2) 0.0483(9) Uani 1 1 d . . . . .
H13A H 0.276846 0.529194 0.770420 0.072 Uiso 1 1 calc R U . . .
H13B H 0.315994 0.628679 0.852134 0.072 Uiso 1 1 calc R U . . .
H13C H 0.304677 0.650153 0.764985 0.072 Uiso 1 1 calc R U . . .
C23 C 0.5947(3) -0.1230(3) 0.6325(3) 0.0506(10) Uani 1 1 d . . . . .
C19 C 0.6202(3) 0.2684(3) 0.6445(2) 0.0428(8) Uani 1 1 d . . . . .
C12 C 0.1739(3) 0.8414(3) 0.8048(2) 0.0481(9) Uani 1 1 d . . . . .
H12A H 0.219442 0.818982 0.759810 0.072 Uiso 1 1 calc R U . . .
H12B H 0.222188 0.872812 0.856645 0.072 Uiso 1 1 calc R U . . .
H12C H 0.122531 0.897230 0.795681 0.072 Uiso 1 1 calc R U . . .
F24B F 0.8786(17) 0.3564(17) 0.9010(15) 0.074(5) Uani 0.14 1 d . U P B 2
F23B F 0.7603(17) 0.3749(13) 0.9861(14) 0.061(6) Uani 0.14 1 d . U P B 2
F21B F 0.7267(15) 0.1842(18) 1.0188(9) 0.062(6) Uani 0.14 1 d . . P C 2
F20B F 0.6724(14) 0.0491(13) 0.9160(11) 0.055(4) Uani 0.14 1 d . . P C 2
F27B F 0.8050(15) 0.0208(16) 0.7986(11) 0.066(5) Uani 0.14 1 d D U P A 2
C28B C 0.852(2) 0.125(2) 0.828(2) 0.041(5) Uani 0.14 1 d D U P A 2
F26B F 0.8457(15) 0.181(2) 0.7722(11) 0.070(4) Uani 0.14 1 d D U P A 2
F11B F 0.4171(10) -0.1007(11) 0.8017(8) 0.066(4) Uani 0.26 1 d . . P E 2
F12B F 0.5915(9) -0.1250(10) 0.8184(7) 0.066(3) Uani 0.26 1 d . . P E 2
F14A F 0.6942(8) -0.1545(10) 0.6884(8) 0.062(3) Uani 0.26 1 d . . P F 2
F15A F 0.6422(12) -0.0647(9) 0.6065(7) 0.065(3) Uani 0.26 1 d . . P F 2
F17B F 0.4271(10) -0.0340(10) 0.5866(7) 0.080(3) Uani 0.26 1 d . U P D 2
F18B F 0.3461(9) 0.0115(10) 0.6999(9) 0.064(4) Uani 0.26 1 d . U P D 2
F16B F 0.3515(19) -0.1614(18) 0.6289(9) 0.072(5) Uani 0.26 1 d . U P D 2
F3 F 0.39655(19) 0.23324(19) 0.58456(13) 0.0588(6) Uani 1 1 d . . . . .
O1 O 0.50731(15) 0.25414(15) 0.74601(12) 0.0263(4) Uani 1 1 d . . . . .
F4 F 0.6027(2) 0.16057(18) 0.61142(16) 0.0695(7) Uani 1 1 d . . . . .
C29 C 0.3853(2) 0.2227(2) 0.92076(16) 0.0225(5) Uani 1 1 d D U . . .
C31A C 0.2645(3) 0.2022(3) 0.8769(2) 0.0347(8) Uani 0.91 1 d D . P G 1
C32A C 0.4125(3) 0.3498(3) 0.9519(2) 0.0394(9) Uani 0.91 1 d D . P G 1
C30A C 0.3946(4) 0.1758(4) 0.9945(2) 0.0478(11) Uani 0.91 1 d D . P G 1
F34 F 0.36784(18) 0.40061(17) 1.01905(14) 0.0573(6) Uani 1 1 d D . . . .
F33A F 0.2600(2) 0.2164(3) 0.80322(16) 0.0576(7) Uani 0.91 1 d D . P G 1
F28 F 0.3084(2) 0.2019(2) 1.03742(15) 0.0655(7) Uani 1 1 d D . . . .
F35A F 0.3763(2) 0.39744(17) 0.89562(18) 0.0597(7) Uani 0.91 1 d D . P G 1
F32A F 0.22828(18) 0.09934(18) 0.8664(2) 0.0637(8) Uani 0.91 1 d D . P G 1
F30A F 0.4001(3) 0.0670(3) 0.9701(3) 0.0730(12) Uani 0.91 1 d D . P G 1
F36 F 0.52090(18) 0.37022(18) 0.96733(19) 0.0847(10) Uani 1 1 d D . . . .
F29A F 0.4871(3) 0.2177(3) 1.04605(17) 0.0832(11) Uani 0.91 1 d D . P G 1
F31 F 0.19377(15) 0.27144(16) 0.91888(14) 0.0486(5) Uani 1 1 d D . . . .
C31B C 0.2778(12) 0.249(2) 0.8745(11) 0.039(5) Uani 0.09 1 d D U P G 2
F33B F 0.307(2) 0.333(2) 0.8480(18) 0.062(6) Uani 0.09 1 d D U P G 2
F32B F 0.240(2) 0.159(3) 0.8136(16) 0.052(6) Uani 0.09 1 d D U P G 2
C32B C 0.4435(17) 0.3269(14) 0.9885(13) 0.057(5) Uani 0.09 1 d D U P G 2
F35B F 0.4857(17) 0.2837(18) 1.0462(13) 0.065(6) Uani 0.09 1 d D U P G 2
F29B F 0.444(2) 0.105(3) 0.997(2) 0.046(7) Uani 0.09 1 d D U P G 2
C30B C 0.353(2) 0.148(2) 0.9709(16) 0.034(5) Uani 0.09 1 d D U P G 2
F30B F 0.2812(19) 0.0666(17) 0.9301(16) 0.054(6) Uani 0.09 1 d D U P G 2

loop_
_atom_site_aniso_label
_atom_site_aniso_U_11
_atom_site_aniso_U_22
_atom_site_aniso_U_33
_atom_site_aniso_U_23
_atom_site_aniso_U_13
_atom_site_aniso_U_12
Se1 0.0649(2) 0.02136(14) 0.01946(14) 0.00844(10) 0.00238(13) 0.00039(13)
Fe1 0.02201(17) 0.01417(15) 0.01594(16) 0.00440(12) 0.00185(13) -0.00021(12)
P1 0.0396(4) 0.0212(3) 0.0213(3) 0.0093(3) 0.0026(3) 0.0007(3)
P5 0.0363(4) 0.0336(4) 0.0222(3) 0.0063(3) 0.0104(3) 0.0032(3)
P2 0.0282(4) 0.0349(4) 0.0286(4) 0.0106(3) -0.0041(3) -0.0018(3)
P4 0.0514(5) 0.0212(3) 0.0245(4) 0.0020(3) 0.0050(3) 0.0086(3)
Al1 0.0179(3) 0.0179(3) 0.0160(3) 0.0046(3) 0.0035(3) 0.0000(3)
P3 0.0460(5) 0.0228(3) 0.0293(4) 0.0058(3) -0.0037(3) -0.0122(3)
F8 0.0341(10) 0.0396(10) 0.0489(12) 0.0145(8) -0.0089(8) -0.0056(7)
O3 0.0209(9) 0.0265(9) 0.0259(10) 0.0075(7) -0.0033(7) -0.0002(7)
O2 0.0280(10) 0.0188(8) 0.0299(10) -0.0008(7) 0.0074(8) -0.0014(7)
F9 0.0341(10) 0.0341(10) 0.0674(14) 0.0060(9) 0.0057(9) 0.0036(7)
O4 0.0293(10) 0.0239(9) 0.0278(10) 0.0051(7) 0.0161(8) 0.0036(7)
F2 0.0246(9) 0.0498(11) 0.0607(13) 0.0187(10) -0.0060(8) 0.0000(7)
F7 0.0469(11) 0.0463(11) 0.0658(14) 0.0321(10) 0.0017(10) -0.0147(8)
F25 0.0267(9) 0.0724(14) 0.0585(14) 0.0183(11) 0.0086(9) 0.0118(9)
F5 0.0356(11) 0.0721(14) 0.0766(16) 0.0376(12) 0.0265(11) 0.0170(10)
F27A 0.0336(12) 0.0545(15) 0.0342(13) -0.0121(11) 0.0107(10) -0.0044(11)
F13 0.0668(14) 0.0339(10) 0.0574(14) -0.0168(9) 0.0221(11) -0.0034(9)
F22 0.0435(12) 0.0630(13) 0.0481(13) 0.0054(10) -0.0206(9) -0.0023(9)
F23A 0.0535(16) 0.0613(19) 0.0245(13) -0.0067(11) 0.0038(12) 0.0085(13)
F19 0.0457(12) 0.0944(17) 0.0657(15) 0.0585(13) 0.0034(11) 0.0183(11)
F21A 0.0423(15) 0.079(2) 0.068(2) 0.0547(17) 0.0297(14) 0.0197(14)
F24A 0.0670(18) 0.0275(12) 0.0476(15) 0.0095(10) -0.0135(14) -0.0096(11)
F26A 0.0478(14) 0.0587(15) 0.0441(14) 0.0213(12) 0.0184(12) -0.0103(11)
F20A 0.0571(16) 0.0304(12) 0.0743(19) 0.0261(12) 0.0073(14) 0.0036(10)
F1 0.0622(14) 0.0810(16) 0.0861(18) 0.0669(15) -0.0250(13) -0.0163(12)
F6 0.0781(16) 0.0803(16) 0.0449(13) 0.0288(11) 0.0269(12) -0.0121(12)
F16A 0.044(2) 0.0396(18) 0.053(3) -0.005(2) -0.015(2) -0.0110(14)
F10 0.104(2) 0.0350(11) 0.0740(17) 0.0108(11) 0.0199(15) -0.0247(11)
F18A 0.0299(16) 0.045(2) 0.069(2) 0.0091(18) 0.0150(14) -0.0009(14)
C1 0.0356(14) 0.0166(11) 0.0200(12) 0.0075(9) 0.0044(10) 0.0028(9)
C8 0.0204(12) 0.0298(13) 0.0177(12) 0.0048(10) 0.0023(9) 0.0010(9)
F11A 0.090(3) 0.0398(18) 0.042(2) 0.0176(15) 0.024(2) -0.001(2)
C10 0.0211(12) 0.0327(13) 0.0168(11) 0.0087(10) 0.0012(9) -0.0044(10)
F12A 0.058(2) 0.0391(18) 0.078(3) 0.0244(16) -0.0092(19) 0.0078(14)
C9 0.0310(13) 0.0185(11) 0.0172(11) 0.0056(9) -0.0020(10) 0.0022(9)
F15B 0.093(3) 0.0471(18) 0.0371(19) 0.0019(15) 0.0336(18) -0.0044(19)
F17A 0.0468(17) 0.0472(18) 0.058(2) 0.0234(15) -0.0141(15) -0.0050(13)
C7 0.0334(14) 0.0199(11) 0.0188(12) 0.0046(9) 0.0002(10) -0.0078(10)
F14B 0.0335(17) 0.052(2) 0.082(3) -0.015(2) 0.026(2) 0.0024(16)
C11 0.0319(14) 0.0226(12) 0.0156(11) 0.0035(9) 0.0037(10) 0.0079(10)
C6 0.0272(14) 0.0291(13) 0.0316(15) 0.0117(11) 0.0014(11) 0.0051(10)
C17 0.0225(12) 0.0333(14) 0.0280(14) 0.0162(11) 0.0022(10) -0.0014(10)
C2 0.0299(14) 0.0308(14) 0.0287(14) 0.0110(11) 0.0094(11) 0.0023(11)
C5 0.0323(15) 0.0366(15) 0.0302(15) 0.0112(12) 0.0118(12) 0.0061(12)
C25 0.0207(12) 0.0264(12) 0.0195(12) 0.0079(9) 0.0018(9) 0.0010(9)
C20 0.0258(14) 0.0331(15) 0.052(2) 0.0214(14) 0.0002(13) -0.0013(11)
C4 0.0379(15) 0.0264(13) 0.0193(12) 0.0065(10) 0.0015(11) 0.0016(11)
C3 0.0276(13) 0.0281(13) 0.0278(14) 0.0095(11) -0.0018(11) 0.0015(10)
C21 0.0268(13) 0.0215(12) 0.0289(14) 0.0004(10) 0.0068(11) -0.0001(10)
C27 0.0356(16) 0.0357(16) 0.0318(16) 0.0093(13) -0.0055(13) -0.0058(13)
C26 0.0343(16) 0.0429(17) 0.0408(18) 0.0258(14) 0.0044(13) 0.0041(13)
C28A 0.0293(19) 0.040(2) 0.0261(18) 0.0055(18) 0.0060(14) -0.0023(16)
C18 0.0397(18) 0.0489(19) 0.0379(18) 0.0229(15) -0.0073(14) -0.0059(14)
C22 0.0460(19) 0.0309(16) 0.054(2) 0.0144(15) 0.0052(16) -0.0042(13)
C15 0.0316(16) 0.071(2) 0.0307(16) 0.0151(16) 0.0052(13) -0.0197(15)
C24 0.0390(17) 0.0380(17) 0.0380(18) 0.0043(14) -0.0043(14) -0.0061(13)
C16 0.063(2) 0.0380(17) 0.0352(18) 0.0016(14) 0.0054(16) 0.0293(16)
C14 0.074(2) 0.0247(14) 0.0346(17) 0.0151(12) -0.0058(16) 0.0015(14)
C13 0.0236(15) 0.081(3) 0.0355(18) 0.0090(17) 0.0059(13) 0.0119(15)
C23 0.046(2) 0.0331(17) 0.061(3) -0.0094(16) 0.0250(19) -0.0032(14)
C19 0.0415(19) 0.050(2) 0.046(2) 0.0229(16) 0.0200(16) 0.0025(14)
C12 0.072(2) 0.0405(17) 0.0293(16) 0.0111(13) -0.0037(16) -0.0334(16)
F24B 0.069(11) 0.062(10) 0.110(13) 0.066(9) -0.010(10) -0.023(8)
F23B 0.061(10) 0.028(8) 0.070(12) -0.003(8) -0.038(10) 0.000(7)
F21B 0.048(10) 0.116(15) 0.023(8) 0.026(8) -0.009(7) -0.037(10)
F20B 0.061(10) 0.050(9) 0.059(10) 0.037(8) -0.026(8) -0.027(8)
F27B 0.060(9) 0.071(9) 0.049(9) -0.005(8) -0.003(7) 0.030(8)
C28B 0.038(8) 0.055(9) 0.037(7) 0.023(7) 0.001(7) 0.022(7)
F26B 0.055(9) 0.122(11) 0.043(8) 0.037(8) 0.009(7) 0.003(9)
F11B 0.077(9) 0.058(6) 0.060(8) 0.003(5) 0.040(7) -0.024(6)
F12B 0.057(6) 0.091(8) 0.062(7) 0.050(6) -0.015(5) -0.013(6)
F14A 0.031(5) 0.076(8) 0.078(8) 0.020(6) 0.014(5) 0.028(5)
F15A 0.089(9) 0.059(6) 0.045(7) -0.001(6) 0.043(6) 0.007(7)
F17B 0.099(8) 0.088(8) 0.052(6) 0.030(6) -0.018(6) 0.021(6)
F18B 0.029(6) 0.068(8) 0.071(8) -0.002(6) -0.020(5) 0.022(5)
F16B 0.052(6) 0.083(9) 0.058(9) -0.004(8) -0.019(8) -0.027(6)
F3 0.0657(14) 0.0677(14) 0.0338(11) 0.0100(10) -0.0142(10) -0.0170(11)
O1 0.0283(10) 0.0284(9) 0.0259(10) 0.0139(8) 0.0036(8) 0.0017(7)
F4 0.0951(18) 0.0438(12) 0.0763(17) 0.0099(11) 0.0588(15) 0.0092(11)
C29 0.0249(12) 0.0231(12) 0.0214(12) 0.0072(9) 0.0095(10) 0.0017(9)
C31A 0.0289(17) 0.0240(15) 0.047(2) 0.0043(15) 0.0032(15) 0.0004(12)
C32A 0.0345(18) 0.0303(17) 0.045(2) -0.0062(15) 0.0172(16) -0.0049(13)
C30A 0.053(3) 0.066(3) 0.039(2) 0.030(2) 0.0257(19) 0.030(2)
F34 0.0564(13) 0.0432(11) 0.0549(13) -0.0170(10) 0.0241(11) 0.0015(9)
F33A 0.0559(17) 0.0744(19) 0.0344(14) 0.0100(13) -0.0087(12) 0.0147(15)
F28 0.0758(15) 0.0862(16) 0.0617(15) 0.0468(13) 0.0505(13) 0.0407(13)
F35A 0.091(2) 0.0265(11) 0.0729(18) 0.0219(11) 0.0357(16) 0.0106(11)
F32A 0.0354(12) 0.0330(11) 0.110(2) 0.0007(13) 0.0155(14) -0.0117(9)
F30A 0.099(3) 0.061(2) 0.095(3) 0.058(2) 0.061(2) 0.0418(19)
F36 0.0410(12) 0.0477(13) 0.129(2) -0.0328(14) 0.0294(14) -0.0196(10)
F29A 0.0693(19) 0.143(3) 0.0387(15) 0.031(2) 0.0038(14) 0.052(2)
F31 0.0277(9) 0.0477(11) 0.0673(14) 0.0103(10) 0.0124(9) 0.0133(8)
C31B 0.037(8) 0.046(9) 0.039(8) 0.015(8) 0.013(8) 0.008(8)
F33B 0.069(13) 0.075(13) 0.072(13) 0.056(11) 0.037(11) 0.048(11)
F32B 0.024(10) 0.098(16) 0.034(11) 0.019(13) 0.002(8) -0.015(11)
C32B 0.063(9) 0.052(8) 0.034(8) -0.012(8) -0.014(7) 0.016(8)
F35B 0.071(9) 0.060(9) 0.036(8) -0.018(8) -0.023(8) 0.021(9)
F29B 0.058(14) 0.047(14) 0.053(14) 0.034(11) 0.032(11) 0.033(11)
C30B 0.037(8) 0.032(8) 0.037(8) 0.013(7) 0.014(8) 0.006(8)
F30B 0.048(12) 0.039(10) 0.073(14) 0.009(10) 0.028(11) -0.019(9)

loop_
_atom_type_symbol
_atom_type_description
_atom_type_scat_dispersion_real
_atom_type_scat_dispersion_imag
_atom_type_scat_source
C C 0.0033 0.0016 'International Tables Vol C Tables 4.2.6.8 and 6.1.1.4'
H H 0.0000 0.0000 'International Tables Vol C Tables 4.2.6.8 and 6.1.1.4'
Al Al 0.0645 0.0514 'International Tables Vol C Tables 4.2.6.8 and 6.1.1.4'
F F 0.0171 0.0103 'International Tables Vol C Tables 4.2.6.8 and 6.1.1.4'
Fe Fe 0.3463 0.8444 'International Tables Vol C Tables 4.2.6.8 and 6.1.1.4'
O O 0.0106 0.0060 'International Tables Vol C Tables 4.2.6.8 and 6.1.1.4'
P P 0.1023 0.0942 'International Tables Vol C Tables 4.2.6.8 and 6.1.1.4'
Se Se -0.0929 2.2259 'International Tables Vol C Tables 4.2.6.8 and 6.1.1.4'

loop_
_exptl_crystal_face_index_h
_exptl_crystal_face_index_k
_exptl_crystal_face_index_l
_exptl_crystal_face_perp_dist
0 0 1 0.1462
1 2 -1 0.2221
1 0 -2 0.1746
-1 -2 1 0.2143
-2 2 1 0.2298
-1 2 0 0.2548
-2 1 1 0.2251
1 -2 0 0.2141
-2 1 0 0.2446
2 -1 0 0.2593
2 -2 1 0.2598
1 -2 1 0.2447
2 0 1 0.2544
-2 0 -1 0.2529
-2 1 -2 0.2163
-1 0 -1 0.2147
1 0 1 0.2338
-2 -2 -1 0.2077
1 0 2 0.2036
-1 -1 -1 0.1915
-1 0 -2 0.2004
-1 -1 -2 0.1885
0 0 -1 0.1561
0 -1 -2 0.1594
-4 4 21 0.1472
5 -2 -22 0.1233
7 16 -8 0.2267
-6 -17 4 0.2094
-7 8 16 0.1726
3 -15 -5 0.1981
-13 -11 9 0.2420
4 -17 1 0.2052
16 -2 -8 0.2167
7 16 -3 0.2414
-2 0 23 0.1311
-7 5 19 0.1655

loop_
_geom_angle_atom_site_label_1
_geom_angle_atom_site_label_2
_geom_angle_atom_site_label_3
_geom_angle
_geom_angle_site_symmetry_1
_geom_angle_site_symmetry_3
_geom_angle_publ_flag
C1 Se1 P1 94.12(7) . . ?
P1 Fe1 P5 54.34(3) . . ?
P1 Fe1 P2 54.18(3) . . ?
P1 Fe1 P4 87.61(3) . . ?
P1 Fe1 P3 87.45(3) . . ?
P5 Fe1 P2 100.30(3) . . ?
P5 Fe1 P4 52.88(3) . . ?
P5 Fe1 P3 94.68(3) . . ?
P2 Fe1 P4 94.77(3) . . ?
P2 Fe1 P3 52.86(3) . . ?
P3 Fe1 P4 53.07(3) . . ?
C8 Fe1 P1 133.88(8) . . ?
C8 Fe1 P5 95.06(7) . . ?
C8 Fe1 P2 163.07(7) . . ?
C8 Fe1 P4 100.18(7) . . ?
C8 Fe1 P3 133.10(8) . . ?
C10 Fe1 P1 140.36(8) . . ?
C10 Fe1 P5 161.29(7) . . ?
C10 Fe1 P2 98.39(7) . . ?
C10 Fe1 P4 126.34(8) . . ?
C10 Fe1 P3 97.33(7) . . ?
C10 Fe1 C8 66.28(10) . . ?
C10 Fe1 C9 39.59(10) . . ?
C9 Fe1 P1 173.07(7) . . ?
C9 Fe1 P5 124.01(8) . . ?
C9 Fe1 P2 130.92(8) . . ?
C9 Fe1 P4 96.16(7) . . ?
C9 Fe1 P3 99.46(7) . . ?
C9 Fe1 C8 39.72(10) . . ?
C7 Fe1 P1 106.46(8) . . ?
C7 Fe1 P5 100.47(8) . . ?
C7 Fe1 P2 129.07(8) . . ?
C7 Fe1 P4 134.23(8) . . ?
C7 Fe1 P3 163.60(8) . . ?
C7 Fe1 C8 39.61(10) . . ?
C7 Fe1 C10 66.45(10) . . ?
C7 Fe1 C9 66.78(10) . . ?
C7 Fe1 C11 39.41(10) . . ?
C11 Fe1 P1 109.47(7) . . ?
C11 Fe1 P5 135.47(8) . . ?
C11 Fe1 P2 97.58(7) . . ?
C11 Fe1 P4 162.69(7) . . ?
C11 Fe1 P3 128.13(8) . . ?
C11 Fe1 C8 66.18(10) . . ?
C11 Fe1 C10 39.62(10) . . ?
C11 Fe1 C9 66.57(10) . . ?
Se1 P1 Fe1 119.97(3) . . ?
P5 P1 Se1 117.26(4) . . ?
P5 P1 Fe1 63.65(3) . . ?
P2 P1 Se1 119.19(4) . . ?
P2 P1 Fe1 63.93(3) . . ?
P2 P1 P5 116.12(4) . . ?
P1 P5 Fe1 62.01(3) . . ?
P4 P5 Fe1 64.93(3) . . ?
P4 P5 P1 100.60(4) . . ?
P1 P2 Fe1 61.88(3) . . ?
P3 P2 Fe1 64.63(3) . . ?
P3 P2 P1 100.30(4) . . ?
P5 P4 Fe1 62.19(3) . . ?
P5 P4 P3 109.98(4) . . ?
P3 P4 Fe1 63.36(3) . . ?
O2 Al1 O3 106.98(9) . . ?
O4 Al1 O3 112.98(10) . . ?
O4 Al1 O2 108.89(9) . . ?
O4 Al1 O1 107.85(10) . . ?
O1 Al1 O3 108.08(10) . . ?
O1 Al1 O2 112.13(10) . . ?
P2 P3 Fe1 62.51(3) . . ?
P2 P3 P4 110.51(4) . . ?
P4 P3 Fe1 63.57(3) . . ?
C25 O3 Al1 150.30(17) . . ?
C21 O2 Al1 150.73(18) . . ?
C29 O4 Al1 150.52(17) . . ?
C6 C1 Se1 119.8(2) . . ?
C6 C1 C2 120.4(3) . . ?
C2 C1 Se1 119.8(2) . . ?
C9 C8 Fe1 70.07(14) . . ?
C9 C8 C13 125.8(3) . . ?
C7 C8 Fe1 69.88(14) . . ?
C7 C8 C9 108.2(2) . . ?
C7 C8 C13 125.9(3) . . ?
C13 C8 Fe1 128.7(2) . . ?
C9 C10 Fe1 70.35(14) . . ?
C9 C10 C15 125.3(3) . . ?
C11 C10 Fe1 70.10(14) . . ?
C11 C10 C9 108.2(2) . . ?
C11 C10 C15 126.4(3) . . ?
C15 C10 Fe1 128.56(19) . . ?
C8 C9 Fe1 70.21(15) . . ?
C8 C9 C14 126.0(3) . . ?
C10 C9 Fe1 70.06(14) . . ?
C10 C9 C8 107.4(2) . . ?
C10 C9 C14 126.5(3) . . ?
C14 C9 Fe1 128.85(19) . . ?
C8 C7 Fe1 70.51(14) . . ?
C8 C7 C12 124.8(3) . . ?
C11 C7 Fe1 70.31(14) . . ?
C11 C7 C8 107.9(2) . . ?
C11 C7 C12 127.1(3) . . ?
C12 C7 Fe1 128.8(2) . . ?
C10 C11 Fe1 70.28(14) . . ?
C10 C11 C16 125.4(3) . . ?
C7 C11 Fe1 70.29(14) . . ?
C7 C11 C10 108.3(2) . . ?
C7 C11 C16 126.2(3) . . ?
C16 C11 Fe1 128.5(2) . . ?
C1 C6 H6 120.1 . . ?
C1 C6 C5 119.9(3) . . ?
C5 C6 H6 120.1 . . ?
C18 C17 C20 108.5(2) . . ?
C19 C17 C20 109.3(2) . . ?
C19 C17 C18 109.4(3) . . ?
O1 C17 C20 109.7(2) . . ?
O1 C17 C18 108.1(2) . . ?
O1 C17 C19 111.9(2) . . ?
C1 C2 H2 120.3 . . ?
C3 C2 C1 119.4(3) . . ?
C3 C2 H2 120.3 . . ?
C6 C5 H5 119.9 . . ?
C4 C5 C6 120.1(3) . . ?
C4 C5 H5 119.9 . . ?
O3 C25 C27 108.8(2) . . ?
O3 C25 C26 112.1(2) . . ?
O3 C25 C28A 109.9(2) . . ?
O3 C25 C28B 107.0(6) . . ?
C27 C25 C26 109.1(2) . . ?
C27 C25 C28A 107.0(2) . . ?
C27 C25 C28B 121.2(7) . . ?
C26 C25 C28A 109.8(3) . . ?
C26 C25 C28B 98.2(7) . . ?
F8 C20 F7 106.8(2) . . ?
F8 C20 C17 111.0(2) . . ?
F9 C20 F8 106.2(3) . . ?
F9 C20 F7 108.1(2) . . ?
F9 C20 C17 112.1(2) . . ?
F7 C20 C17 112.2(3) . . ?
C5 C4 H4 120.0 . . ?
C5 C4 C3 120.0(3) . . ?
C3 C4 H4 120.0 . . ?
C2 C3 C4 120.3(3) . . ?
C2 C3 H3 119.8 . . ?
C4 C3 H3 119.8 . . ?
O2 C21 C22 110.3(2) . . ?
O2 C21 C24 111.0(2) . . ?
O2 C21 C23 108.3(2) . . ?
C22 C21 C23 108.9(3) . . ?
C24 C21 C22 109.3(3) . . ?
C24 C21 C23 108.9(3) . . ?
F22 C27 F23A 104.9(3) . . ?
F22 C27 C25 113.2(3) . . ?
F22 C27 F24B 83.4(8) . . ?
F23A C27 C25 109.9(3) . . ?
F24A C27 F22 109.5(3) . . ?
F24A C27 F23A 106.2(3) . . ?
F24A C27 C25 112.6(3) . . ?
F24B C27 C25 100.0(10) . . ?
F23B C27 F22 124.7(9) . . ?
F23B C27 C25 116.7(9) . . ?
F23B C27 F24B 109.3(15) . . ?
F19 C26 F20A 103.0(3) . . ?
F19 C26 C25 114.6(3) . . ?
F19 C26 F21B 82.3(7) . . ?
F19 C26 F20B 129.5(7) . . ?
F21A C26 F19 109.5(3) . . ?
F21A C26 F20A 108.6(3) . . ?
F21A C26 C25 111.2(2) . . ?
F20A C26 C25 109.5(3) . . ?
F21B C26 C25 103.9(8) . . ?
F20B C26 C25 114.8(6) . . ?
F20B C26 F21B 95.6(11) . . ?
F25 C28A C25 113.9(4) . . ?
F27A C28A F25 106.8(4) . . ?
F27A C28A F26A 107.0(4) . . ?
F27A C28A C25 110.9(3) . . ?
F26A C28A F25 106.0(4) . . ?
F26A C28A C25 111.9(4) . . ?
F2 C18 F1 107.5(3) . . ?
F2 C18 C17 111.1(3) . . ?
F1 C18 C17 112.9(3) . . ?
F3 C18 F2 106.2(3) . . ?
F3 C18 F1 107.6(3) . . ?
F3 C18 C17 111.4(3) . . ?
F10 C22 F12A 101.6(3) . . ?
F10 C22 C21 113.5(3) . . ?
F10 C22 F11B 88.7(5) . . ?
F10 C22 F12B 124.5(6) . . ?
F11A C22 F10 111.7(3) . . ?
F11A C22 F12A 109.5(4) . . ?
F11A C22 C21 111.5(3) . . ?
F12A C22 C21 108.5(3) . . ?
F11B C22 C21 105.8(6) . . ?
F12B C22 C21 117.0(5) . . ?
F12B C22 F11B 98.4(8) . . ?
C10 C15 H15A 109.5 . . ?
C10 C15 H15B 109.5 . . ?
C10 C15 H15C 109.5 . . ?
H15A C15 H15B 109.5 . . ?
H15A C15 H15C 109.5 . . ?
H15B C15 H15C 109.5 . . ?
F16A C24 F18A 105.8(4) . . ?
F16A C24 F17A 107.5(4) . . ?
F16A C24 C21 115.9(4) . . ?
F18A C24 C21 109.5(3) . . ?
F17A C24 F18A 104.7(3) . . ?
F17A C24 C21 112.7(3) . . ?
F17B C24 C21 101.0(5) . . ?
F18B C24 C21 112.7(6) . . ?
F18B C24 F17B 114.7(9) . . ?
F18B C24 F16B 113.2(11) . . ?
F16B C24 C21 107.7(10) . . ?
F16B C24 F17B 106.6(8) . . ?
C11 C16 H16A 109.5 . . ?
C11 C16 H16B 109.5 . . ?
C11 C16 H16C 109.5 . . ?
H16A C16 H16B 109.5 . . ?
H16A C16 H16C 109.5 . . ?
H16B C16 H16C 109.5 . . ?
C9 C14 H14A 109.5 . . ?
C9 C14 H14B 109.5 . . ?
C9 C14 H14C 109.5 . . ?
H14A C14 H14B 109.5 . . ?
H14A C14 H14C 109.5 . . ?
H14B C14 H14C 109.5 . . ?
C8 C13 H13A 109.5 . . ?
C8 C13 H13B 109.5 . . ?
C8 C13 H13C 109.5 . . ?
H13A C13 H13B 109.5 . . ?
H13A C13 H13C 109.5 . . ?
H13B C13 H13C 109.5 . . ?
F13 C23 F15B 102.4(3) . . ?
F13 C23 C21 113.7(3) . . ?
F13 C23 F14A 92.4(5) . . ?
F15B C23 C21 108.8(3) . . ?
F14B C23 F13 111.6(3) . . ?
F14B C23 F15B 105.2(4) . . ?
F14B C23 C21 114.1(3) . . ?
C21 C23 F14A 99.7(5) . . ?
F15A C23 F13 124.7(6) . . ?
F15A C23 C21 116.9(5) . . ?
F15A C23 F14A 99.7(9) . . ?
F5 C19 C17 109.5(3) . . ?
F6 C19 F5 107.1(3) . . ?
F6 C19 C17 113.8(3) . . ?
F4 C19 F5 107.6(3) . . ?
F4 C19 F6 108.0(3) . . ?
F4 C19 C17 110.6(3) . . ?
C7 C12 H12A 109.5 . . ?
C7 C12 H12B 109.5 . . ?
C7 C12 H12C 109.5 . . ?
H12A C12 H12B 109.5 . . ?
H12A C12 H12C 109.5 . . ?
H12B C12 H12C 109.5 . . ?
F25 C28B C25 109(2) . . ?
F27B C28B F25 107.5(19) . . ?
F27B C28B C25 109(2) . . ?
F26B C28B F25 116(2) . . ?
F26B C28B C25 101(2) . . ?
F26B C28B F27B 115(3) . . ?
C17 O1 Al1 149.77(17) . . ?
O4 C29 C31A 109.5(2) . . ?
O4 C29 C32A 112.0(2) . . ?
O4 C29 C30A 108.1(2) . . ?
O4 C29 C31B 111.5(7) . . ?
O4 C29 C32B 112.3(9) . . ?
O4 C29 C30B 108.5(13) . . ?
C31A C29 C32A 108.4(2) . . ?
C31A C29 C30A 108.9(3) . . ?
C32A C29 C30A 109.7(3) . . ?
C31B C29 C32B 113.2(11) . . ?
C31B C29 C30B 108.0(12) . . ?
C30B C29 C32B 102.8(15) . . ?
F33A C31A C29 110.1(3) . . ?
F33A C31A F31 107.8(3) . . ?
F32A C31A C29 110.7(3) . . ?
F32A C31A F33A 107.9(3) . . ?
F32A C31A F31 107.9(3) . . ?
F31 C31A C29 112.4(3) . . ?
F34 C32A C29 112.9(3) . . ?
F34 C32A F35A 107.4(3) . . ?
F35A C32A C29 111.3(3) . . ?
F36 C32A C29 110.4(3) . . ?
F36 C32A F34 108.3(3) . . ?
F36 C32A F35A 106.1(3) . . ?
F28 C30A C29 112.1(3) . . ?
F28 C30A F29A 107.2(3) . . ?
F30A C30A C29 111.3(3) . . ?
F30A C30A F28 108.1(4) . . ?
F30A C30A F29A 107.6(4) . . ?
F29A C30A C29 110.2(3) . . ?
F31 C31B C29 113.8(12) . . ?
F31 C31B F33B 113.5(17) . . ?
F31 C31B F32B 103.1(17) . . ?
F33B C31B C29 105.1(15) . . ?
F32B C31B C29 108.7(18) . . ?
F32B C31B F33B 113(2) . . ?
F34 C32B C29 110.7(13) . . ?
F36 C32B C29 114.5(16) . . ?
F36 C32B F34 112.2(15) . . ?
F36 C32B F35B 107.8(15) . . ?
F35B C32B C29 102.3(18) . . ?
F35B C32B F34 108.7(18) . . ?
F28 C30B C29 113.4(18) . . ?
F29B C30B C29 109(2) . . ?
F29B C30B F28 106(2) . . ?
F30B C30B C29 114.0(18) . . ?
F30B C30B F28 105.3(19) . . ?
F30B C30B F29B 109(3) . . ?

loop_
_geom_bond_atom_site_label_1
_geom_bond_atom_site_label_2
_geom_bond_distance
_geom_bond_site_symmetry_2
_geom_bond_publ_flag
Se1 P1 2.2234(7) . ?
Se1 C1 1.923(3) . ?
Fe1 P1 2.3062(8) . ?
Fe1 P5 2.3402(8) . ?
Fe1 P2 2.3488(8) . ?
Fe1 P4 2.3967(8) . ?
Fe1 P3 2.3923(8) . ?
Fe1 C8 2.109(3) . ?
Fe1 C10 2.103(3) . ?
Fe1 C9 2.107(3) . ?
Fe1 C7 2.101(2) . ?
Fe1 C11 2.101(2) . ?
P1 P5 2.1219(10) . ?
P1 P2 2.1202(11) . ?
P5 P4 2.1098(11) . ?
P2 P3 2.1108(11) . ?
P4 P3 2.1395(12) . ?
Al1 O3 1.7313(19) . ?
Al1 O2 1.7305(18) . ?
Al1 O4 1.7231(19) . ?
Al1 O1 1.728(2) . ?
F8 C20 1.328(4) . ?
O3 C25 1.340(3) . ?
O2 C21 1.346(3) . ?
F9 C20 1.321(3) . ?
O4 C29 1.353(3) . ?
F2 C18 1.335(4) . ?
F7 C20 1.346(4) . ?
F25 C28A 1.330(5) . ?
F25 C28B 1.371(19) . ?
F5 C19 1.350(4) . ?
F27A C28A 1.321(5) . ?
F13 C23 1.319(4) . ?
F22 C27 1.340(4) . ?
F23A C27 1.352(4) . ?
F19 C26 1.318(4) . ?
F21A C26 1.300(4) . ?
F24A C27 1.311(4) . ?
F26A C28A 1.329(5) . ?
F20A C26 1.350(4) . ?
F1 C18 1.338(4) . ?
F6 C19 1.319(4) . ?
F16A C24 1.323(6) . ?
F10 C22 1.320(4) . ?
F18A C24 1.360(6) . ?
C1 C6 1.376(4) . ?
C1 C2 1.397(4) . ?
C8 C9 1.432(4) . ?
C8 C7 1.426(4) . ?
C8 C13 1.499(4) . ?
F11A C22 1.278(5) . ?
C10 C9 1.426(4) . ?
C10 C11 1.425(4) . ?
C10 C15 1.496(4) . ?
F12A C22 1.349(5) . ?
C9 C14 1.489(4) . ?
F15B C23 1.409(6) . ?
F17A C24 1.329(5) . ?
C7 C11 1.417(4) . ?
C7 C12 1.495(4) . ?
F14B C23 1.271(5) . ?
C11 C16 1.503(4) . ?
C6 H6 0.9500 . ?
C6 C5 1.387(4) . ?
C17 C20 1.562(4) . ?
C17 C18 1.548(4) . ?
C17 C19 1.546(4) . ?
C17 O1 1.346(3) . ?
C2 H2 0.9500 . ?
C2 C3 1.378(4) . ?
C5 H5 0.9500 . ?
C5 C4 1.379(4) . ?
C25 C27 1.546(4) . ?
C25 C26 1.550(4) . ?
C25 C28A 1.560(7) . ?
C25 C28B 1.61(5) . ?
C4 H4 0.9500 . ?
C4 C3 1.389(4) . ?
C3 H3 0.9500 . ?
C21 C22 1.550(5) . ?
C21 C24 1.550(4) . ?
C21 C23 1.551(4) . ?
C27 F24B 1.43(2) . ?
C27 F23B 1.19(2) . ?
C26 F21B 1.469(19) . ?
C26 F20B 1.353(14) . ?
C18 F3 1.319(4) . ?
C22 F11B 1.484(13) . ?
C22 F12B 1.336(10) . ?
C15 H15A 0.9800 . ?
C15 H15B 0.9800 . ?
C15 H15C 0.9800 . ?
C24 F17B 1.391(12) . ?
C24 F18B 1.240(13) . ?
C24 F16B 1.35(2) . ?
C16 H16A 0.9800 . ?
C16 H16B 0.9800 . ?
C16 H16C 0.9800 . ?
C14 H14A 0.9800 . ?
C14 H14B 0.9800 . ?
C14 H14C 0.9800 . ?
C13 H13A 0.9800 . ?
C13 H13B 0.9800 . ?
C13 H13C 0.9800 . ?
C23 F14A 1.583(12) . ?
C23 F15A 1.158(12) . ?
C19 F4 1.316(4) . ?
C12 H12A 0.9800 . ?
C12 H12B 0.9800 . ?
C12 H12C 0.9800 . ?
F27B C28B 1.36(2) . ?
C28B F26B 1.35(2) . ?
C29 C31A 1.549(4) . ?
C29 C32A 1.554(4) . ?
C29 C30A 1.554(4) . ?
C29 C31B 1.540(15) . ?
C29 C32B 1.570(16) . ?
C29 C30B 1.544(15) . ?
C31A F33A 1.335(4) . ?
C31A F32A 1.325(4) . ?
C31A F31 1.342(4) . ?
C32A F34 1.325(4) . ?
C32A F35A 1.327(5) . ?
C32A F36 1.318(4) . ?
C30A F28 1.339(4) . ?
C30A F30A 1.318(5) . ?
C30A F29A 1.341(5) . ?
F34 C32B 1.348(16) . ?
F28 C30B 1.33(3) . ?
F36 C32B 1.23(3) . ?
F31 C31B 1.328(14) . ?
C31B F33B 1.337(15) . ?
C31B F32B 1.332(15) . ?
C32B F35B 1.329(16) . ?
F29B C30B 1.321(16) . ?
C30B F30B 1.311(16) . ?

loop_
_geom_torsion_atom_site_label_1
_geom_torsion_atom_site_label_2
_geom_torsion_atom_site_label_3
_geom_torsion_atom_site_label_4
_geom_torsion
_geom_torsion_site_symmetry_1
_geom_torsion_site_symmetry_2
_geom_torsion_site_symmetry_3
_geom_torsion_site_symmetry_4
_geom_torsion_publ_flag
Se1 C1 C6 C5 -178.7(2) . . . . ?
Se1 C1 C2 C3 179.1(2) . . . . ?
Fe1 C8 C9 C10 -60.51(17) . . . . ?
Fe1 C8 C9 C14 124.2(3) . . . . ?
Fe1 C8 C7 C11 60.66(18) . . . . ?
Fe1 C8 C7 C12 -124.3(3) . . . . ?
Fe1 C10 C9 C8 60.61(17) . . . . ?
Fe1 C10 C9 C14 -124.2(3) . . . . ?
Fe1 C10 C11 C7 -60.25(18) . . . . ?
Fe1 C10 C11 C16 123.8(3) . . . . ?
Fe1 C7 C11 C10 60.25(18) . . . . ?
Fe1 C7 C11 C16 -123.9(3) . . . . ?
Al1 O3 C25 C27 -150.4(3) . . . . ?
Al1 O3 C25 C26 -29.6(5) . . . . ?
Al1 O3 C25 C28A 92.7(4) . . . . ?
Al1 O3 C25 C28B 77.0(8) . . . . ?
Al1 O2 C21 C22 -85.9(4) . . . . ?
Al1 O2 C21 C24 35.4(5) . . . . ?
Al1 O2 C21 C23 155.0(3) . . . . ?
Al1 O4 C29 C31A 102.1(4) . . . . ?
Al1 O4 C29 C32A -18.3(5) . . . . ?
Al1 O4 C29 C30A -139.3(4) . . . . ?
Al1 O4 C29 C31B 76.9(10) . . . . ?
Al1 O4 C29 C32B -51.4(11) . . . . ?
Al1 O4 C29 C30B -164.3(10) . . . . ?
O3 Al1 O2 C21 160.4(4) . . . . ?
O3 Al1 O4 C29 78.2(4) . . . . ?
O3 Al1 O1 C17 36.4(4) . . . . ?
O3 C25 C27 F22 -169.3(2) . . . . ?
O3 C25 C27 F23A 73.8(3) . . . . ?
O3 C25 C27 F24A -44.4(4) . . . . ?
O3 C25 C27 F24B -82.3(9) . . . . ?
O3 C25 C27 F23B 35.3(14) . . . . ?
O3 C25 C26 F19 -170.6(2) . . . . ?
O3 C25 C26 F21A -45.8(4) . . . . ?
O3 C25 C26 F20A 74.3(3) . . . . ?
O3 C25 C26 F21B -82.8(7) . . . . ?
O3 C25 C26 F20B 20.2(11) . . . . ?
O3 C25 C28A F25 -167.3(3) . . . . ?
O3 C25 C28A F27A -46.8(4) . . . . ?
O3 C25 C28A F26A 72.5(3) . . . . ?
O3 C25 C28B F25 172.5(9) . . . . ?
O3 C25 C28B F27B -70.9(13) . . . . ?
O3 C25 C28B F26B 50.1(14) . . . . ?
O2 Al1 O3 C25 -42.1(4) . . . . ?
O2 Al1 O4 C29 -163.1(4) . . . . ?
O2 Al1 O1 C17 -81.2(4) . . . . ?
O2 C21 C22 F10 171.2(3) . . . . ?
O2 C21 C22 F11A 44.1(4) . . . . ?
O2 C21 C22 F12A -76.6(3) . . . . ?
O2 C21 C22 F11B 75.7(5) . . . . ?
O2 C21 C22 F12B -32.7(7) . . . . ?
O2 C21 C24 F16A 166.7(4) . . . . ?
O2 C21 C24 F18A -73.8(3) . . . . ?
O2 C21 C24 F17A 42.3(4) . . . . ?
O2 C21 C24 F17B 81.9(6) . . . . ?
O2 C21 C24 F18B -41.0(8) . . . . ?
O2 C21 C24 F16B -166.6(8) . . . . ?
O2 C21 C23 F13 171.5(3) . . . . ?
O2 C21 C23 F15B -75.1(4) . . . . ?
O2 C21 C23 F14B 42.0(5) . . . . ?
O2 C21 C23 F14A 74.5(6) . . . . ?
O2 C21 C23 F15A -31.7(10) . . . . ?
O4 Al1 O3 C25 77.8(4) . . . . ?
O4 Al1 O2 C21 38.0(4) . . . . ?
O4 Al1 O1 C17 158.9(4) . . . . ?
O4 C29 C31A F33A -46.9(3) . . . . ?
O4 C29 C31A F32A 72.2(3) . . . . ?
O4 C29 C31A F31 -167.0(2) . . . . ?
O4 C29 C32A F34 -161.8(3) . . . . ?
O4 C29 C32A F35A 77.3(3) . . . . ?
O4 C29 C32A F36 -40.4(4) . . . . ?
O4 C29 C30A F28 -162.9(3) . . . . ?
O4 C29 C30A F30A -41.6(4) . . . . ?
O4 C29 C30A F29A 77.7(3) . . . . ?
O4 C29 C31B F31 160.6(13) . . . . ?
O4 C29 C31B F33B -74.6(17) . . . . ?
O4 C29 C31B F32B 46.3(18) . . . . ?
O4 C29 C32B F34 157.0(14) . . . . ?
O4 C29 C32B F36 29.0(15) . . . . ?
O4 C29 C32B F35B -87.3(17) . . . . ?
O4 C29 C30B F28 163.8(13) . . . . ?
O4 C29 C30B F29B 46(3) . . . . ?
O4 C29 C30B F30B -76(2) . . . . ?
C1 C6 C5 C4 0.0(4) . . . . ?
C1 C2 C3 C4 -0.7(4) . . . . ?
C8 C7 C11 Fe1 -60.79(17) . . . . ?
C8 C7 C11 C10 -0.5(3) . . . . ?
C8 C7 C11 C16 175.3(3) . . . . ?
C9 C8 C7 Fe1 -59.82(17) . . . . ?
C9 C8 C7 C11 0.8(3) . . . . ?
C9 C8 C7 C12 175.9(3) . . . . ?
C9 C10 C11 Fe1 60.30(17) . . . . ?
C9 C10 C11 C7 0.0(3) . . . . ?
C9 C10 C11 C16 -175.9(3) . . . . ?
C7 C8 C9 Fe1 59.71(18) . . . . ?
C7 C8 C9 C10 -0.8(3) . . . . ?
C7 C8 C9 C14 -176.1(3) . . . . ?
C11 C10 C9 Fe1 -60.14(18) . . . . ?
C11 C10 C9 C8 0.5(3) . . . . ?
C11 C10 C9 C14 175.7(3) . . . . ?
C6 C1 C2 C3 0.4(4) . . . . ?
C6 C5 C4 C3 -0.4(4) . . . . ?
C2 C1 C6 C5 0.0(4) . . . . ?
C5 C4 C3 C2 0.7(4) . . . . ?
C20 C17 C18 F2 -75.6(3) . . . . ?
C20 C17 C18 F1 45.2(4) . . . . ?
C20 C17 C18 F3 166.3(3) . . . . ?
C20 C17 C19 F5 46.4(3) . . . . ?
C20 C17 C19 F6 -73.4(4) . . . . ?
C20 C17 C19 F4 164.8(3) . . . . ?
C20 C17 O1 Al1 -85.6(4) . . . . ?
C27 C25 C26 F19 -50.0(3) . . . . ?
C27 C25 C26 F21A 74.8(3) . . . . ?
C27 C25 C26 F20A -165.1(2) . . . . ?
C27 C25 C26 F21B 37.8(7) . . . . ?
C27 C25 C26 F20B 140.8(10) . . . . ?
C27 C25 C28A F25 74.7(4) . . . . ?
C27 C25 C28A F27A -164.8(3) . . . . ?
C27 C25 C28A F26A -45.4(4) . . . . ?
C27 C25 C28B F25 47.0(15) . . . . ?
C27 C25 C28B F27B 163.7(10) . . . . ?
C27 C25 C28B F26B -75.3(14) . . . . ?
C26 C25 C27 F22 68.1(3) . . . . ?
C26 C25 C27 F23A -48.8(3) . . . . ?
C26 C25 C27 F24A -167.0(3) . . . . ?
C26 C25 C27 F24B 155.1(9) . . . . ?
C26 C25 C27 F23B -87.2(13) . . . . ?
C26 C25 C28A F25 -43.6(4) . . . . ?
C26 C25 C28A F27A 76.9(4) . . . . ?
C26 C25 C28A F26A -163.7(3) . . . . ?
C26 C25 C28B F25 -71.3(12) . . . . ?
C26 C25 C28B F27B 45.3(13) . . . . ?
C26 C25 C28B F26B 166.3(12) . . . . ?
C28A C25 C27 F22 -50.6(4) . . . . ?
C28A C25 C27 F23A -167.5(3) . . . . ?
C28A C25 C27 F24A 74.3(4) . . . . ?
C28A C25 C26 F19 67.0(3) . . . . ?
C28A C25 C26 F21A -168.2(3) . . . . ?
C28A C25 C26 F20A -48.2(3) . . . . ?
C18 C17 C20 F8 163.1(2) . . . . ?
C18 C17 C20 F9 44.5(3) . . . . ?
C18 C17 C20 F7 -77.5(3) . . . . ?
C18 C17 C19 F5 165.0(3) . . . . ?
C18 C17 C19 F6 45.2(4) . . . . ?
C18 C17 C19 F4 -76.6(3) . . . . ?
C18 C17 O1 Al1 156.4(3) . . . . ?
C22 C21 C24 F16A -71.4(4) . . . . ?
C22 C21 C24 F18A 48.1(3) . . . . ?
C22 C21 C24 F17A 164.2(3) . . . . ?
C22 C21 C24 F17B -156.2(6) . . . . ?
C22 C21 C24 F18B 81.0(8) . . . . ?
C22 C21 C24 F16B -44.6(8) . . . . ?
C22 C21 C23 F13 51.4(4) . . . . ?
C22 C21 C23 F15B 164.8(3) . . . . ?
C22 C21 C23 F14B -78.1(4) . . . . ?
C22 C21 C23 F14A -45.5(6) . . . . ?
C22 C21 C23 F15A -151.7(10) . . . . ?
C15 C10 C9 Fe1 123.9(3) . . . . ?
C15 C10 C9 C8 -175.5(3) . . . . ?
C15 C10 C9 C14 -0.2(4) . . . . ?
C15 C10 C11 Fe1 -123.8(3) . . . . ?
C15 C10 C11 C7 175.9(3) . . . . ?
C15 C10 C11 C16 0.0(4) . . . . ?
C24 C21 C22 F10 48.9(4) . . . . ?
C24 C21 C22 F11A -78.3(4) . . . . ?
C24 C21 C22 F12A 161.0(3) . . . . ?
C24 C21 C22 F11B -46.7(6) . . . . ?
C24 C21 C22 F12B -155.0(7) . . . . ?
C24 C21 C23 F13 -67.6(4) . . . . ?
C24 C21 C23 F15B 45.8(4) . . . . ?
C24 C21 C23 F14B 162.9(4) . . . . ?
C24 C21 C23 F14A -164.6(5) . . . . ?
C24 C21 C23 F15A 89.2(10) . . . . ?
C13 C8 C9 Fe1 -123.9(3) . . . . ?
C13 C8 C9 C10 175.6(3) . . . . ?
C13 C8 C9 C14 0.3(4) . . . . ?
C13 C8 C7 Fe1 123.8(3) . . . . ?
C13 C8 C7 C11 -175.6(3) . . . . ?
C13 C8 C7 C12 -0.5(4) . . . . ?
C23 C21 C22 F10 -70.0(4) . . . . ?
C23 C21 C22 F11A 162.9(3) . . . . ?
C23 C21 C22 F12A 42.2(4) . . . . ?
C23 C21 C22 F11B -165.5(5) . . . . ?
C23 C21 C22 F12B 86.1(7) . . . . ?
C23 C21 C24 F16A 47.4(5) . . . . ?
C23 C21 C24 F18A 166.9(3) . . . . ?
C23 C21 C24 F17A -77.0(4) . . . . ?
C23 C21 C24 F17B -37.3(6) . . . . ?
C23 C21 C24 F18B -160.2(8) . . . . ?
C23 C21 C24 F16B 74.2(8) . . . . ?
C19 C17 C20 F8 -77.7(3) . . . . ?
C19 C17 C20 F9 163.6(3) . . . . ?
C19 C17 C20 F7 41.7(3) . . . . ?
C19 C17 C18 F2 165.3(3) . . . . ?
C19 C17 C18 F1 -73.9(4) . . . . ?
C19 C17 C18 F3 47.2(3) . . . . ?
C19 C17 O1 Al1 35.9(5) . . . . ?
C12 C7 C11 Fe1 124.3(3) . . . . ?
C12 C7 C11 C10 -175.4(3) . . . . ?
C12 C7 C11 C16 0.5(5) . . . . ?
C28B C25 C27 F22 -44.7(8) . . . . ?
C28B C25 C27 F24B 42.3(12) . . . . ?
C28B C25 C27 F23B 160.0(15) . . . . ?
C28B C25 C26 F19 77.2(6) . . . . ?
C28B C25 C26 F21B 165.0(9) . . . . ?
C28B C25 C26 F20B -92.0(12) . . . . ?
O1 Al1 O3 C25 -163.0(3) . . . . ?
O1 Al1 O2 C21 -81.3(4) . . . . ?
O1 Al1 O4 C29 -41.2(4) . . . . ?
O1 C17 C20 F8 45.3(3) . . . . ?
O1 C17 C20 F9 -73.4(3) . . . . ?
O1 C17 C20 F7 164.7(2) . . . . ?
O1 C17 C18 F2 43.3(3) . . . . ?
O1 C17 C18 F1 164.1(3) . . . . ?
O1 C17 C18 F3 -74.8(3) . . . . ?
O1 C17 C19 F5 -75.3(3) . . . . ?
O1 C17 C19 F6 164.9(3) . . . . ?
O1 C17 C19 F4 43.1(4) . . . . ?
C31A C29 C32A F34 77.1(4) . . . . ?
C31A C29 C32A F35A -43.7(3) . . . . ?
C31A C29 C32A F36 -161.4(3) . . . . ?
C31A C29 C30A F28 -43.9(4) . . . . ?
C31A C29 C30A F30A 77.4(4) . . . . ?
C31A C29 C30A F29A -163.3(3) . . . . ?
C32A C29 C31A F33A 75.7(3) . . . . ?
C32A C29 C31A F32A -165.2(3) . . . . ?
C32A C29 C31A F31 -44.5(4) . . . . ?
C32A C29 C30A F28 74.6(4) . . . . ?
C32A C29 C30A F30A -164.1(3) . . . . ?
C32A C29 C30A F29A -44.7(4) . . . . ?
C30A C29 C31A F33A -165.0(3) . . . . ?
C30A C29 C31A F32A -45.8(4) . . . . ?
C30A C29 C31A F31 74.9(3) . . . . ?
C30A C29 C32A F34 -41.7(4) . . . . ?
C30A C29 C32A F35A -162.6(3) . . . . ?
C30A C29 C32A F36 79.8(4) . . . . ?
C31B C29 C32B F34 30(2) . . . . ?
C31B C29 C32B F36 -98.4(13) . . . . ?
C31B C29 C32B F35B 145.3(13) . . . . ?
C31B C29 C30B F28 -75.2(18) . . . . ?
C31B C29 C30B F29B 167(2) . . . . ?
C31B C29 C30B F30B 45(3) . . . . ?
C32B C29 C31B F31 -72(2) . . . . ?
C32B C29 C31B F33B 53(2) . . . . ?
C32B C29 C31B F32B 174.2(19) . . . . ?
C32B C29 C30B F28 44.6(18) . . . . ?
C32B C29 C30B F29B -73(3) . . . . ?
C32B C29 C30B F30B 165(2) . . . . ?
C30B C29 C31B F31 42(2) . . . . ?
C30B C29 C31B F33B 166.3(19) . . . . ?
C30B C29 C31B F32B -73(2) . . . . ?
C30B C29 C32B F34 -87(2) . . . . ?
C30B C29 C32B F36 145.4(16) . . . . ?
C30B C29 C32B F35B 29(2) . . . . ?
